data_4310907
loop_
_publ_author_name
'Christopher M. Kepert'
'Glen B. Deacon'
'Norma Sahely'
'Leone Spiccia'
'Gary D. Fallon'
'Brian W. Skelton'
'Allan H. White'

_publ_contact_author_address
;
   Department of Chemistry
   University of Western Australia
   Crawley  
   Western Australia 6009
   Australia
;
_publ_contact_author_email bws@crystal.uwa.edu.au
_publ_contact_author_fax (+61)_08_9380_1118
_publ_contact_author_name 'Skelton, B. W.'
_publ_contact_author_phone (+61)_08-9380_3481
_publ_section_title
;
 Synthesis of Heteroleptic Bis(diimine)carbonylchlororuthenium(II)
 Complexes from Photodecarbonylated Precursors
;
_journal_name_full 'Inorganic Chemistry'
_journal_page_first 2818
_journal_page_last 2827
_journal_paper_doi 10.1021/ic0351895
_journal_volume 43
_journal_year 2004
_chemical_formula_sum 'C27 H24 Cl F6 N4 O P Ru'
_chemical_formula_weight 702.00
_space_group_IT_number 14
_symmetry_cell_setting monoclinic
_symmetry_space_group_name_Hall '-P 2yn'
_symmetry_space_group_name_H-M 'P 1 21/n 1'
_cell_angle_alpha 90.00000
_cell_angle_beta 115.51(3)
_cell_angle_gamma 90.00000
_cell_formula_units_Z 4
_cell_length_a 18.799(7)
_cell_length_b 8.545(3)
_cell_length_c 19.402(8)
_cell_measurement_reflns_used 14
_cell_measurement_temperature 293
_cell_measurement_theta_max 16.5
_cell_measurement_theta_min 14.1
_cell_volume 2813(2)
_computing_cell_refinement 'Enraf Nonius software'
_computing_data_collection 'Enraf Nonius software'
_computing_data_reduction 'xtal ADDREF'
_computing_molecular_graphics xtal
_computing_publication_material 'xtal BONDLA CIFIO'
_computing_structure_refinement xtal
_computing_structure_solution xtal
_diffrn_ambient_temperature 293
_diffrn_measurement_device_type
;
 CAD4 diffractometer
;
_diffrn_measurement_method '2\q-\w scans'
_diffrn_radiation_detector 'scintillation counter'
_diffrn_radiation_monochromator graphite
_diffrn_radiation_source 'sealed tube'
_diffrn_radiation_type 'Mo K\a'
_diffrn_radiation_wavelength .71073
_diffrn_reflns_av_R_equivalents .038
_diffrn_reflns_av_sigmaI/netI .044
_diffrn_reflns_limit_h_max 7
_diffrn_reflns_limit_h_min -22
_diffrn_reflns_limit_k_max 0
_diffrn_reflns_limit_k_min -10
_diffrn_reflns_limit_l_max 23
_diffrn_reflns_limit_l_min -22
_diffrn_reflns_number 7827
_diffrn_reflns_theta_max 24.99
_diffrn_reflns_theta_min 2.
_diffrn_standards_decay_% 0
_diffrn_standards_interval_time 60
_diffrn_standards_number 14
_exptl_absorpt_coefficient_mu .778
_exptl_absorpt_correction_T_max .885
_exptl_absorpt_correction_T_min .806
_exptl_absorpt_correction_type gaussian
_exptl_absorpt_process_details
;
 XTAL absorb                
;
_exptl_crystal_colour orange
_exptl_crystal_density_diffrn 1.658
_exptl_crystal_description prism
_exptl_crystal_F_000 1408
_exptl_crystal_size_max 0.45
_exptl_crystal_size_mid 0.40
_exptl_crystal_size_min 0.20
_refine_diff_density_max .93
_refine_diff_density_min -.588
_refine_ls_goodness_of_fit_all 1.417
_refine_ls_goodness_of_fit_ref 1.145
_refine_ls_hydrogen_treatment noref
_refine_ls_matrix_type full
_refine_ls_number_constraints 0
_refine_ls_number_parameters 371
_refine_ls_number_reflns 3657
_refine_ls_number_restraints 0
_refine_ls_R_factor_all .070
_refine_ls_R_factor_gt .047
_refine_ls_shift/su_max .024
_refine_ls_shift/su_mean .004
_refine_ls_structure_factor_coef F
_refine_ls_weighting_scheme calc
_refine_ls_wR_factor_all .062
_refine_ls_wR_factor_ref .057
_reflns_d_resolution_high .841
_reflns_d_resolution_low 10.188
_reflns_limit_h_max 22
_reflns_limit_h_min 0
_reflns_limit_k_max 10
_reflns_limit_k_min 0
_reflns_limit_l_max 20
_reflns_limit_l_min -23
_reflns_number_gt 4940
_reflns_number_total 4940
_reflns_threshold_expression 'I    > 2.00 sig(I   )'
_cod_data_source_file ic0351895si20040210_044127_3.cif
_cod_data_source_block ck529o
_cod_original_sg_symbol_Hall -p_2yn
_cod_original_formula_sum 'C27 H24 Cl1 F6 N4 O1 P1 Ru1'
_cod_database_code 4310907

loop_
_symmetry_equiv_pos_as_xyz
+x,+y,+z
1/2-x,1/2+y,1/2-z
-x,-y,-z
1/2+x,1/2-y,1/2+z

loop_
_atom_site_label
_atom_site_fract_x
_atom_site_fract_y
_atom_site_fract_z
_atom_site_U_iso_or_equiv
_atom_site_adp_type
_atom_site_calc_flag
_atom_site_calc_attached_atom
_atom_site_occupancy
_atom_site_disorder_assembly
_atom_site_disorder_group
Ru .49849(2) .10502(5) .22260(2) .0436(2) Uani ? ? 1.00000 ? ?
Cl .60390(9) -.06805(18) .23464(8) .0701(8) Uani ? ? 1.00000 ? ?
C0 .4347(3) -.0675(6) .2152(3) .053(3) Uani ? ? 1.00000 ? ?
O0 .4003(3) -.1742(5) .2141(2) .090(3) Uani ? ? 1.00000 ? ?
N11 .5268(2) .1194(5) .3382(2) .048(2) Uani ? ? 1.00000 ? ?
C12 .4850(3) .2258(6) .3575(2) .043(2) Uani ? ? 1.00000 ? ?
C13 .4988(3) .2487(6) .4328(3) .050(2) Uani ? ? 1.00000 ? ?
C14 .5565(3) .1628(6) .4908(3) .054(3) Uani ? ? 1.00000 ? ?
C141 .5728(4) .1891(7) .5724(3) .072(3) Uani ? ? 1.00000 ? ?
C15 .5967(3) .0539(7) .4693(3) .061(3) Uani ? ? 1.00000 ? ?
C16 .5811(3) .0339(6) .3938(3) .057(3) Uani ? ? 1.00000 ? ?
N11' .4166(2) .2651(4) .22301(19) .0416(18) Uani ? ? 1.00000 ? ?
C12' .4234(3) .3096(5) .2924(2) .041(2) Uani ? ? 1.00000 ? ?
C13' .3735(3) .4199(6) .2995(3) .049(2) Uani ? ? 1.00000 ? ?
C14' .3151(3) .4883(6) .2359(3) .050(2) Uani ? ? 1.00000 ? ?
C141' .2585(4) .6062(7) .2408(4) .076(4) Uani ? ? 1.00000 ? ?
C15' .3092(3) .4410(6) .1650(3) .055(3) Uani ? ? 1.00000 ? ?
C16' .3594(3) .3308(6) .1610(3) .051(2) Uani ? ? 1.00000 ? ?
N21 .5767(2) .2889(5) .2272(2) .051(2) Uani ? ? 1.00000 ? ?
C22 .5809(3) .3119(6) .1596(3) .049(2) Uani ? ? 1.00000 ? ?
C23 .6354(3) .4116(6) .1510(3) .059(3) Uani ? ? 1.00000 ? ?
C24 .6866(3) .4922(8) .2164(4) .081(4) Uani ? ? 1.00000 ? ?
C25 .6799(4) .4748(8) .2832(4) .087(4) Uani ? ? 1.00000 ? ?
C26 .6259(3) .3693(7) .2882(3) .071(3) Uani ? ? 1.00000 ? ?
C27 .6345(3) .4277(6) .0760(3) .062(3) Uani ? ? 1.00000 ? ?
C271 .7009(4) .5185(8) .0716(4) .091(4) Uani ? ? 1.00000 ? ?
N21' .4737(2) .1330(4) .1082(2) .045(2) Uani ? ? 1.00000 ? ?
C22' .5235(3) .2313(6) .0954(3) .048(2) Uani ? ? 1.00000 ? ?
C23' .5185(3) .2617(6) .0219(3) .053(3) Uani ? ? 1.00000 ? ?
C24' .4552(3) .1893(7) -.0397(3) .059(3) Uani ? ? 1.00000 ? ?
C25' .4048(3) .0944(6) -.0259(3) .062(3) Uani ? ? 1.00000 ? ?
C26' .4156(3) .0655(6) .0482(3) .054(3) Uani ? ? 1.00000 ? ?
C27' .5765(3) .3586(6) .0139(3) .060(3) Uani ? ? 1.00000 ? ?
C271' .5738(4) .3788(8) -.0647(3) .079(4) Uani ? ? 1.00000 ? ?
P .69330(9) .58079(19) .50818(9) .0647(8) Uani ? ? 1.00000 ? ?
F1 .7560(3) .5149(7) .5843(3) .151(4) Uani ? ? 1.00000 ? ?
F2 .6317(3) .6441(9) .4331(3) .198(5) Uani ? ? 1.00000 ? ?
F3 .7003(3) .4294(6) .4690(3) .155(4) Uani ? ? 1.00000 ? ?
F4 .6282(3) .5089(7) .5282(3) .159(4) Uani ? ? 1.00000 ? ?
F5 .6841(3) .7295(5) .5509(3) .164(4) Uani ? ? 1.00000 ? ?
F6 .7588(3) .6483(8) .4911(5) .207(5) Uani ? ? 1.00000 ? ?
H13 .47370 .32297 .44261 .04507 Uiso ? ? 1.00000 ? ?
H141a .53183 .24616 .57946 .09806 Uiso ? ? 1.00000 ? ?
H141b .61334 .24567 .59716 .11650 Uiso ? ? 1.00000 ? ?
H141c .58433 .10033 .59912 .07914 Uiso ? ? 1.00000 ? ?
H15 .63757 -.00466 .50238 .06440 Uiso ? ? 1.00000 ? ?
H16 .60775 -.03555 .38004 .07469 Uiso ? ? 1.00000 ? ?
H13' .38258 .45457 .34866 .06582 Uiso ? ? 1.00000 ? ?
H141'a .22830 .56169 .26574 .14045 Uiso ? ? 1.00000 ? ?
H141'b .22441 .63382 .20022 .16941 Uiso ? ? 1.00000 ? ?
H141'c .27825 .67082 .26512 .13698 Uiso ? ? 1.00000 ? ?
H15' .26547 .48068 .11738 .05433 Uiso ? ? 1.00000 ? ?
H16' .35362 .28477 .11189 .04873 Uiso ? ? 1.00000 ? ?
H24 .72421 .55835 .20987 .10629 Uiso ? ? 1.00000 ? ?
H25 .71204 .53307 .32263 .08592 Uiso ? ? 1.00000 ? ?
H26 .61474 .34417 .32860 .10166 Uiso ? ? 1.00000 ? ?
H271a .69160 .54084 .02889 .11713 Uiso ? ? 1.00000 ? ?
H271b .74871 .49564 .09867 .22810 Uiso ? ? 1.00000 ? ?
H271c .71228 .61150 .10136 .13581 Uiso ? ? 1.00000 ? ?
H24' .44879 .21739 -.09047 .09412 Uiso ? ? 1.00000 ? ?
H25' .35898 .04552 -.06992 .05370 Uiso ? ? 1.00000 ? ?
H26' .38261 .00180 .06259 .05969 Uiso ? ? 1.00000 ? ?
H271'a .60963 .33210 -.06861 .14867 Uiso ? ? 1.00000 ? ?
H271'b .57188 .49366 -.08002 .13340 Uiso ? ? 1.00000 ? ?
H271'c .52379 .34845 -.10283 .11856 Uiso ? ? 1.00000 ? ?

loop_
_atom_site_aniso_label
_atom_site_aniso_U_11
_atom_site_aniso_U_22
_atom_site_aniso_U_33
_atom_site_aniso_U_12
_atom_site_aniso_U_13
_atom_site_aniso_U_23
Ru .0442(2) .0485(3) .0423(2) .0020(2) .02253(18) -.00072(19)
Cl .0652(9) .0817(11) .0640(9) .0233(8) .0286(7) -.0031(7)
C0 .057(3) .056(3) .049(3) -.000(3) .025(2) -.002(2)
O0 .103(3) .080(3) .089(3) -.028(3) .043(3) .004(3)
N11 .043(2) .056(3) .045(2) .004(2) .0187(18) .001(2)
C12 .043(3) .048(3) .039(2) -.003(2) .020(2) -.003(2)
C13 .051(3) .053(3) .048(3) -.004(3) .022(2) -.006(2)
C14 .053(3) .057(3) .045(3) -.012(3) .013(2) .002(2)
C141 .096(4) .071(4) .043(3) -.009(4) .024(3) -.001(3)
C15 .052(3) .064(4) .055(3) .007(3) .012(3) .007(3)
C16 .061(3) .057(3) .048(3) .011(3) .019(3) .005(3)
N11' .042(2) .047(2) .041(2) -.0019(19) .0225(17) -.0005(18)
C12' .039(3) .041(3) .043(2) -.002(2) .018(2) .001(2)
C13' .056(3) .048(3) .044(3) -.001(2) .023(2) -.004(2)
C14' .050(3) .043(3) .062(3) -.001(2) .027(2) -.001(2)
C141' .082(4) .071(4) .083(4) .026(4) .042(3) -.000(3)
C15' .051(3) .063(3) .049(3) .011(3) .022(2) .013(2)
C16' .052(3) .064(3) .042(3) .006(3) .025(2) .006(2)
N21 .044(2) .066(3) .045(2) -.006(2) .0215(19) -.007(2)
C22 .043(3) .052(3) .057(3) .004(2) .027(2) -.001(3)
C23 .046(3) .067(4) .070(3) .000(3) .032(3) .003(3)
C24 .063(4) .096(5) .090(4) -.022(4) .038(3) -.005(4)
C25 .072(4) .108(5) .079(4) -.037(4) .031(3) -.029(4)
C26 .068(4) .087(4) .064(3) -.016(3) .032(3) -.005(3)
C27 .063(3) .058(3) .084(4) .009(3) .050(3) .020(3)
C271 .095(5) .098(5) .104(5) -.006(4) .065(4) .017(4)
N21' .043(2) .047(2) .047(2) .0011(19) .0212(18) -.0026(18)
C22' .047(3) .052(3) .052(3) .008(2) .029(2) -.002(2)
C23' .064(3) .048(3) .056(3) .012(3) .036(3) .003(2)
C24' .072(4) .065(3) .045(3) .019(3) .031(3) .006(3)
C25' .064(3) .065(4) .050(3) .011(3) .018(3) -.008(3)
C26' .055(3) .060(3) .052(3) .003(3) .028(3) -.005(2)
C27' .067(3) .057(3) .071(3) .022(3) .045(3) .017(3)
C271' .097(5) .087(5) .075(4) .023(4) .059(4) .025(3)
P .0645(10) .0650(10) .0650(9) -.0001(8) .0284(8) -.0018(8)
F1 .166(4) .176(5) .087(3) .070(4) .030(3) .012(3)
F2 .176(5) .286(8) .100(4) .125(5) .030(3) .047(4)
F3 .230(6) .127(4) .130(4) .024(4) .098(4) -.041(3)
F4 .169(5) .163(5) .207(6) -.046(4) .139(5) -.042(4)
F5 .191(5) .082(3) .182(5) .023(3) .045(4) -.038(3)
F6 .139(5) .180(6) .335(9) -.014(4) .133(5) .088(6)

loop_
_atom_type_symbol
_atom_type_description
_atom_type_oxidation_number
_atom_type_number_in_cell
_atom_type_scat_dispersion_real
_atom_type_scat_dispersion_imag
_atom_type_scat_source
C ? 0 108 .002014 .002014 'Int Tables Vol IV Tables 2.2B and 2.3.1'
H ? 0 96 0 0 'Int Tables Vol IV Tables 2.2B and 2.3.1'
Cl ? 0 4 .132019 .158997 'Int Tables Vol IV Tables 2.2B and 2.3.1'
P ? 0 4 .090027 .094971 'Int Tables Vol IV Tables 2.2B and 2.3.1'
O ? 0 4 .007996 .005981 'Int Tables Vol IV Tables 2.2B and 2.3.1'
Ru ? 0 4 -1.42 .835999 'Int Tables Vol IV Tables 2.2B and 2.3.1'
N ? 0 16 .004028 .002991 'Int Tables Vol IV Tables 2.2B and 2.3.1'
F ? 0 24 .013977 .01001 'Int Tables Vol IV Tables 2.2B and 2.3.1'

loop_
_diffrn_attenuator_code
_diffrn_attenuator_scale
? ?

loop_
_geom_angle_atom_site_label_1
_geom_angle_atom_site_label_2
_geom_angle_atom_site_label_3
_geom_angle_site_symmetry_1
_geom_angle_site_symmetry_2
_geom_angle_site_symmetry_3
_geom_angle
_geom_angle_publ_flag
Cl Ru C0 . . . 89.84(18) ?
Cl Ru N11 . . . 96.59(12) ?
Cl Ru N11' . . . 173.77(9) ?
Cl Ru N21 . . . 85.69(12) ?
Cl Ru N21' . . . 88.31(12) ?
C0 Ru N11 . . . 89.3(2) ?
C0 Ru N11' . . . 93.9(2) ?
C0 Ru N21 . . . 175.0(2) ?
C0 Ru N21' . . . 99.7(2) ?
N11 Ru N11' . . . 78.50(14) ?
N11 Ru N21 . . . 93.45(15) ?
N11 Ru N21' . . . 169.85(15) ?
N11' Ru N21 . . . 90.75(16) ?
N11' Ru N21' . . . 95.96(15) ?
N21 Ru N21' . . . 78.02(15) ?
Ru C0 O0 . . . 175.9(4) ?
Ru N11 C12 . . . 115.4(3) ?
Ru N11 C16 . . . 126.2(4) ?
C12 N11 C16 . . . 118.4(4) ?
N11 C12 C13 . . . 121.3(4) ?
N11 C12 C12' . . . 115.0(4) ?
C13 C12 C12' . . . 123.7(5) ?
C12 C13 C14 . . . 120.4(5) ?
C12 C13 H13 . . . 117.9 ?
C14 C13 H13 . . . 121.4 ?
C13 C14 C141 . . . 120.7(5) ?
C13 C14 C15 . . . 116.9(5) ?
C141 C14 C15 . . . 122.4(4) ?
C14 C141 H141a . . . 114.3 ?
C14 C141 H141b . . . 113.9 ?
C14 C141 H141c . . . 112.1 ?
H141a C141 H141b . . . 101.9 ?
H141a C141 H141c . . . 110.9 ?
H141b C141 H141c . . . 102.7 ?
C14 C15 C16 . . . 121.0(4) ?
C14 C15 H15 . . . 124.5 ?
C16 C15 H15 . . . 114.3 ?
N11 C16 C15 . . . 121.9(5) ?
N11 C16 H16 . . . 117.1 ?
C15 C16 H16 . . . 121.0 ?
Ru N11' C12' . . . 116.1(3) ?
Ru N11' C16' . . . 125.8(4) ?
C12' N11' C16' . . . 118.1(4) ?
C12 C12' N11' . . . 114.7(4) ?
C12 C12' C13' . . . 124.1(4) ?
N11' C12' C13' . . . 121.1(4) ?
C12' C13' C14' . . . 120.9(5) ?
C12' C13' H13' . . . 118.9 ?
C14' C13' H13' . . . 120.1 ?
C13' C14' C141' . . . 122.7(5) ?
C13' C14' C15' . . . 117.1(5) ?
C141' C14' C15' . . . 120.1(4) ?
C14' C141' H141'a . . . 110.7 ?
C14' C141' H141'b . . . 115.0 ?
C14' C141' H141'c . . . 112.3 ?
H141'a C141' H141'b . . . 102.2 ?
H141'a C141' H141'c . . . 102.8 ?
H141'b C141' H141'c . . . 112.6 ?
C14' C15' C16' . . . 119.8(4) ?
C14' C15' H15' . . . 120.2 ?
C16' C15' H15' . . . 119.9 ?
N11' C16' C15' . . . 123.0(5) ?
N11' C16' H16' . . . 114.1 ?
C15' C16' H16' . . . 122.6 ?
Ru N21 C22 . . . 113.1(3) ?
Ru N21 C26 . . . 128.3(4) ?
C22 N21 C26 . . . 118.2(5) ?
N21 C22 C23 . . . 123.6(4) ?
N21 C22 C22' . . . 115.8(5) ?
C23 C22 C22' . . . 120.5(5) ?
C22 C23 C24 . . . 116.3(6) ?
C22 C23 C27 . . . 119.0(4) ?
C24 C23 C27 . . . 124.7(6) ?
C23 C24 C25 . . . 120.1(6) ?
C23 C24 H24 . . . 115.4 ?
C25 C24 H24 . . . 124.6 ?
C24 C25 C26 . . . 120.4(6) ?
C24 C25 H25 . . . 116.6 ?
C26 C25 H25 . . . 123.0 ?
N21 C26 C25 . . . 121.2(6) ?
N21 C26 H26 . . . 108.1 ?
C25 C26 H26 . . . 130.7 ?
C23 C27 C271 . . . 116.9(5) ?
C23 C27 C27' . . . 120.2(6) ?
C271 C27 C27' . . . 122.8(6) ?
C27 C271 H271a . . . 111.6 ?
C27 C271 H271b . . . 122.2 ?
C27 C271 H271c . . . 111.9 ?
H271a C271 H271b . . . 113.6 ?
H271a C271 H271c . . . 108.9 ?
H271b C271 H271c . . . 85.1 ?
Ru N21' C22' . . . 114.4(3) ?
Ru N21' C26' . . . 127.1(4) ?
C22' N21' C26' . . . 118.5(4) ?
C22 C22' N21' . . . 117.4(5) ?
C22 C22' C23' . . . 119.3(5) ?
N21' C22' C23' . . . 123.2(4) ?
C22' C23' C24' . . . 115.9(5) ?
C22' C23' C27' . . . 119.6(4) ?
C24' C23' C27' . . . 124.5(5) ?
C23' C24' C25' . . . 120.0(5) ?
C23' C24' H24' . . . 116.1 ?
C25' C24' H24' . . . 123.8 ?
C24' C25' C26' . . . 120.5(4) ?
C24' C25' H25' . . . 119.8 ?
C26' C25' H25' . . . 119.7 ?
N21' C26' C25' . . . 121.7(5) ?
N21' C26' H26' . . . 112.5 ?
C25' C26' H26' . . . 125.7 ?
C27 C27' C23' . . . 120.9(6) ?
C27 C27' C271' . . . 120.5(6) ?
C23' C27' C271' . . . 118.6(4) ?
C27' C271' H271'a . . . 111.6 ?
C27' C271' H271'b . . . 112.7 ?
C27' C271' H271'c . . . 110.3 ?
H271'a C271' H271'b . . . 111.7 ?
H271'a C271' H271'c . . . 112.0 ?
H271'b C271' H271'c . . . 97.8 ?
F1 P F2 . . . 179.5(4) ?
F1 P F3 . . . 88.5(3) ?
F1 P F4 . . . 88.6(3) ?
F1 P F5 . . . 90.2(3) ?
F1 P F6 . . . 89.4(3) ?
F2 P F3 . . . 91.0(3) ?
F2 P F4 . . . 91.3(3) ?
F2 P F5 . . . 90.3(3) ?
F2 P F6 . . . 90.6(4) ?
F3 P F4 . . . 92.0(3) ?
F3 P F5 . . . 176.6(4) ?
F3 P F6 . . . 87.8(4) ?
F4 P F5 . . . 84.9(3) ?
F4 P F6 . . . 178.1(3) ?
F5 P F6 . . . 95.3(4) ?

loop_
_geom_bond_atom_site_label_1
_geom_bond_atom_site_label_2
_geom_bond_site_symmetry_1
_geom_bond_site_symmetry_2
_geom_bond_distance
_geom_bond_publ_flag
Ru Cl . . 2.4020(18) ?
Ru C0 . . 1.867(5) ?
Ru N11 . . 2.074(4) ?
Ru N11' . . 2.062(4) ?
Ru N21 . . 2.127(4) ?
Ru N21' . . 2.077(4) ?
C0 O0 . . 1.112(7) ?
N11 C12 . . 1.355(7) ?
N11 C16 . . 1.339(6) ?
C12 C13 . . 1.383(7) ?
C12 C12' . . 1.481(5) ?
C13 C14 . . 1.389(6) ?
C13 H13 . . .861 ?
C14 C141 . . 1.496(8) ?
C14 C15 . . 1.372(9) ?
C141 H141a . . .969 ?
C141 H141b . . .855 ?
C141 H141c . . .891 ?
C15 C16 . . 1.374(8) ?
C15 H15 . . .910 ?
C16 H16 . . .888 ?
N11' C12' . . 1.350(6) ?
N11' C16' . . 1.343(5) ?
C12' C13' . . 1.378(7) ?
C13' C14' . . 1.379(6) ?
C13' H13' . . .941 ?
C14' C141' . . 1.498(9) ?
C14' C15' . . 1.390(8) ?
C141' H141'a . . .969 ?
C141' H141'b . . .808 ?
C141' H141'c . . .717 ?
C15' C16' . . 1.360(8) ?
C15' H15' . . .995 ?
C16' H16' . . .992 ?
N21 C22 . . 1.362(7) ?
N21 C26 . . 1.337(6) ?
C22 C23 . . 1.396(8) ?
C22 C22' . . 1.426(6) ?
C23 C24 . . 1.400(8) ?
C23 C27 . . 1.454(9) ?
C24 C25 . . 1.362(11) ?
C24 H24 . . .956 ?
C25 C26 . . 1.392(10) ?
C25 H25 . . .895 ?
C26 H26 . . .919 ?
C27 C271 . . 1.503(10) ?
C27 C27' . . 1.362(7) ?
C271 H271a . . .794 ?
C271 H271b . . .846 ?
C271 H271c . . .951 ?
N21' C22' . . 1.358(7) ?
N21' C26' . . 1.337(5) ?
C22' C23' . . 1.412(8) ?
C23' C24' . . 1.415(6) ?
C23' C27' . . 1.429(9) ?
C24' C25' . . 1.357(9) ?
C24' H24' . . .970 ?
C25' C26' . . 1.386(8) ?
C25' H25' . . 1.006 ?
C26' H26' . . .952 ?
C27' C271' . . 1.513(10) ?
C271' H271'a . . .815 ?
C271' H271'b . . 1.022 ?
C271' H271'c . . .948 ?
P F1 . . 1.545(4) ?
P F2 . . 1.517(5) ?
P F3 . . 1.534(6) ?
P F4 . . 1.561(7) ?
P F5 . . 1.567(6) ?
P F6 . . 1.520(8) ?

loop_
_geom_hbond_atom_site_label_D
_geom_hbond_atom_site_label_H
_geom_hbond_atom_site_label_A
_geom_hbond_site_symmetry_D
_geom_hbond_site_symmetry_H
_geom_hbond_site_symmetry_A
_geom_hbond_distance_DH
_geom_hbond_distance_HA
_geom_hbond_distance_DA
_geom_hbond_angle_DHA
_geom_hbond_publ_flag
? ? ? ? ? ? ? ? ? ? ?

loop_
_geom_torsion_atom_site_label_1
_geom_torsion_atom_site_label_2
_geom_torsion_atom_site_label_3
_geom_torsion_atom_site_label_4
_geom_torsion_site_symmetry_1
_geom_torsion_site_symmetry_2
_geom_torsion_site_symmetry_3
_geom_torsion_site_symmetry_4
_geom_torsion
_geom_torsion_publ_flag
? ? ? ? ? ? ? ? ? ?
